data_3000602
loop_
_publ_author_name
'Borah, Silpi S.'
'Das, Kaustav'
'Ichiyanagi, Kouhei'
'Reddy, C. Malla'
'Sasaki, Toshiyuki'
'Nath, Naba K.'

_journal_name_full 'To be published'
_chemical_formula_sum 'C17 H20 N2 O3'
_space_group_name_Hall '-P 2ybc'
_space_group_name_H-M_alt 'P 1 21/c 1'
_cell_angle_alpha 90
_cell_angle_beta 89.225(6)
_cell_angle_gamma 90
_cell_length_a 18.1864(12)
_cell_length_b 10.4493(4)
_cell_length_c 8.9955(5)
_cell_measurement_temperature 352(2)
_cell_volume 1709.30(16)
_diffrn_ambient_temperature 350(2)
_diffrn_radiation_type synchrotron
_diffrn_radiation_wavelength 0.81022
_refine_ls_goodness_of_fit_ref 1.268
_refine_ls_R_factor_all 0.1906
_refine_ls_R_factor_gt 0.1267
_refine_ls_wR_factor_gt 0.3681
_cod_database_code 3000602
_cod_hold_until_date 2027-05-31
_cod_depositor_requested_release_date 2027-05-31

loop_
_atom_site_label
_atom_site_fract_x
_atom_site_fract_y
_atom_site_fract_z
? ? ? ?
